data_7129906
loop_
_publ_author_name
'Solanke, Pooja R.'
'Cinsani, Radhika'
'Nayani, Kiranmai'
'Mainkar, Prathama S.'
'Chandrasekhar, Srivari'

_publ_section_title
;
 Quaternary Carbon Construction through Piancatelli Rearrangement: Easy
 Access to Spirocyclopentenones
;
_journal_name_full 'Chemical Communications'
_journal_paper_doi 10.1039/D2CC00050D
_journal_year 2022
_chemical_absolute_configuration syn
_chemical_formula_moiety 'C12 H9 N O3'
_chemical_formula_sum 'C12 H9 N O3'
_chemical_formula_weight 215.20
_space_group_crystal_system orthorhombic
_space_group_IT_number 19
_space_group_name_Hall 'P 2ac 2ab'
_space_group_name_H-M_alt 'P 21 21 21'
_atom_sites_solution_hydrogens mixed
_audit_creation_method SHELXL-2018/3
_audit_update_record
;
2021-08-21 deposited with the CCDC.	2022-03-29 downloaded from the CCDC.
;
_cell_angle_alpha 90
_cell_angle_beta 90
_cell_angle_gamma 90
_cell_formula_units_Z 4
_cell_length_a 7.0423(14)
_cell_length_b 8.8382(13)
_cell_length_c 17.048(3)
_cell_measurement_reflns_used 3047
_cell_measurement_temperature 294(2)
_cell_measurement_theta_max 25.66
_cell_measurement_theta_min 2.59
_cell_volume 1061.1(3)
_computing_cell_refinement '<i>SAINT</i> (Bruker, 2016)'
_computing_data_collection '<i>APEX3</i> (Bruker, 2016)'
_computing_data_reduction 'Bruker SAINT'
_computing_molecular_graphics 'Bruker SHELXTL'
_computing_publication_material 'Bruker SHELXTL'
_computing_structure_refinement '<i>SHELXL2014</i> (Sheldrick, 2015)'
_computing_structure_solution '<i>SHELXT</i> (Sheldrick, 2015)'
_diffrn_ambient_temperature 294(2)
_diffrn_measured_fraction_theta_full 0.998
_diffrn_measured_fraction_theta_max 0.992
_diffrn_measurement_device_type 'Bruker SMART APEX CCD area-detector'
_diffrn_measurement_method \w
_diffrn_radiation_type MoK\a
_diffrn_radiation_wavelength 0.71073
_diffrn_reflns_av_R_equivalents 0.0780
_diffrn_reflns_av_unetI/netI 0.0675
_diffrn_reflns_Laue_measured_fraction_full 0.998
_diffrn_reflns_Laue_measured_fraction_max 0.992
_diffrn_reflns_limit_h_max 8
_diffrn_reflns_limit_h_min -8
_diffrn_reflns_limit_k_max 11
_diffrn_reflns_limit_k_min -11
_diffrn_reflns_limit_l_max 21
_diffrn_reflns_limit_l_min -21
_diffrn_reflns_number 10127
_diffrn_reflns_point_group_measured_fraction_full 0.999
_diffrn_reflns_point_group_measured_fraction_max 0.991
_diffrn_reflns_theta_full 25.242
_diffrn_reflns_theta_max 26.593
_diffrn_reflns_theta_min 2.596
_exptl_absorpt_coefficient_mu 0.098
_exptl_absorpt_correction_T_max 0.7454
_exptl_absorpt_correction_T_min 0.6303
_exptl_absorpt_correction_type multi-scan
_exptl_absorpt_process_details 'SADABS, Bruker, 2016'
_exptl_crystal_colour colorless
_exptl_crystal_density_diffrn 1.347
_exptl_crystal_description block
_exptl_crystal_F_000 448
_exptl_crystal_size_max 0.280
_exptl_crystal_size_mid 0.160
_exptl_crystal_size_min 0.130
_refine_diff_density_max 0.157
_refine_diff_density_min -0.200
_refine_diff_density_rms 0.044
_refine_ls_abs_structure_details
;
 Flack x determined using 497 quotients [(I+)-(I-)]/[(I+)+(I-)]
 (Parsons, Flack and Wagner, Acta Cryst. B69 (2013) 249-259).
;
_refine_ls_abs_structure_Flack -0.1(10)
_refine_ls_extinction_method none
_refine_ls_goodness_of_fit_ref 1.117
_refine_ls_hydrogen_treatment mixed
_refine_ls_matrix_type full
_refine_ls_number_parameters 153
_refine_ls_number_reflns 2198
_refine_ls_number_restraints 0
_refine_ls_restrained_S_all 1.117
_refine_ls_R_factor_all 0.0963
_refine_ls_R_factor_gt 0.0636
_refine_ls_shift/su_max 0.008
_refine_ls_shift/su_mean 0.002
_refine_ls_structure_factor_coef Fsqd
_refine_ls_weighting_details 'w=1/[\s^2^(Fo^2^)+(0.0590P)^2^+0.1051P] where P=(Fo^2^+2Fc^2^)/3'
_refine_ls_weighting_scheme calc
_refine_ls_wR_factor_gt 0.1260
_refine_ls_wR_factor_ref 0.1375
_reflns_Friedel_coverage 0.697
_reflns_Friedel_fraction_full 1.000
_reflns_Friedel_fraction_max 0.989
_reflns_number_gt 1613
_reflns_number_total 2198
_reflns_threshold_expression 'I > 2\s(I)'
_cod_data_source_file d2cc00050d2.cif
_cod_data_source_block KA1113_0m
_cod_database_code 7129906
_shelx_shelxl_version_number 2018/3
_shelx_space_group_comment
;
The symmetry employed for this shelxl refinement is uniquely defined
by the following loop, which should always be used as a source of
symmetry information in preference to the above space-group names.
They are only intended as comments.
;
_shelx_estimated_absorpt_t_min 0.973
_shelx_estimated_absorpt_t_max 0.987

loop_
_space_group_symop_operation_xyz
'x, y, z'
'x+1/2, -y+1/2, -z'
'-x, y+1/2, -z+1/2'
'-x+1/2, -y, z+1/2'

loop_
_atom_site_label
_atom_site_type_symbol
_atom_site_fract_x
_atom_site_fract_y
_atom_site_fract_z
_atom_site_U_iso_or_equiv
_atom_site_adp_type
_atom_site_occupancy
_atom_site_site_symmetry_order
_atom_site_calc_flag
_atom_site_refinement_flags_posn
_atom_site_refinement_flags_adp
_atom_site_refinement_flags_occupancy
_atom_site_disorder_assembly
_atom_site_disorder_group
C1 C 0.4114(6) 0.3055(4) 0.3850(2) 0.0373(9) Uani 1 1 d . . . . .
C2 C 0.2282(6) 0.2605(4) 0.3672(2) 0.0378(9) Uani 1 1 d . . . . .
C3 C 0.1578(7) 0.1183(5) 0.3867(3) 0.0522(11) Uani 1 1 d . . . . .
H3 H 0.035185 0.088629 0.373493 0.063 Uiso 1 1 calc R U . . .
C4 C 0.2809(9) 0.0231(5) 0.4270(3) 0.0628(15) Uani 1 1 d . . . . .
H4 H 0.239688 -0.073080 0.441079 0.075 Uiso 1 1 calc R U . . .
C5 C 0.4625(9) 0.0673(5) 0.4466(3) 0.0636(15) Uani 1 1 d . . . . .
H5 H 0.540656 0.001118 0.474052 0.076 Uiso 1 1 calc R U . . .
C6 C 0.5302(7) 0.2091(5) 0.4260(2) 0.0528(12) Uani 1 1 d . . . . .
H6 H 0.652734 0.238682 0.439388 0.063 Uiso 1 1 calc R U . . .
C7 C 0.4408(5) 0.4644(4) 0.3531(2) 0.0333(9) Uani 1 1 d . . . . .
C8 C 0.2477(6) 0.4974(4) 0.3158(2) 0.0417(9) Uani 1 1 d . . . . .
C9 C 0.4742(6) 0.5868(4) 0.4172(3) 0.0433(10) Uani 1 1 d . . . . .
C10 C 0.6072(5) 0.4914(4) 0.2945(2) 0.0415(9) Uani 1 1 d . . . . .
H10 H 0.558144 0.512350 0.241807 0.050 Uiso 1 1 calc R U . . .
C11 C 0.7085(6) 0.6275(4) 0.3267(3) 0.0472(10) Uani 1 1 d . . . . .
H11 H 0.811809 0.672658 0.302072 0.057 Uiso 1 1 calc R U . . .
C12 C 0.6363(7) 0.6764(4) 0.3935(3) 0.0504(11) Uani 1 1 d . . . . .
H12 H 0.683631 0.758167 0.421767 0.061 Uiso 1 1 calc R U . . .
O1 O 0.3754(6) 0.6016(4) 0.4747(2) 0.0752(11) Uani 1 1 d . . . . .
O2 O 0.2041(4) 0.6147(3) 0.2815(2) 0.0679(10) Uani 1 1 d . . . . .
O3 O 0.7426(4) 0.3738(3) 0.2921(2) 0.0574(9) Uani 1 1 d . . . . .
H3O H 0.701(9) 0.306(7) 0.253(4) 0.12(2) Uiso 1 1 d . . . . .
N1 N 0.1334(5) 0.3772(4) 0.3269(2) 0.0448(9) Uani 1 1 d . . . . .
H1N H 0.015(6) 0.372(5) 0.311(2) 0.048(12) Uiso 1 1 d . . . . .

loop_
_atom_site_aniso_label
_atom_site_aniso_U_11
_atom_site_aniso_U_22
_atom_site_aniso_U_33
_atom_site_aniso_U_23
_atom_site_aniso_U_13
_atom_site_aniso_U_12
C1 0.038(2) 0.0366(19) 0.0372(19) -0.0075(16) 0.0026(18) 0.0120(18)
C2 0.038(2) 0.0349(18) 0.041(2) 0.0035(16) 0.0082(19) 0.0074(17)
C3 0.053(3) 0.046(2) 0.057(3) 0.000(2) 0.016(2) -0.002(2)
C4 0.094(4) 0.039(2) 0.055(3) 0.013(2) 0.018(3) 0.015(3)
C5 0.090(5) 0.049(3) 0.052(3) 0.005(2) -0.007(3) 0.031(3)
C6 0.061(3) 0.050(2) 0.047(2) -0.007(2) -0.014(2) 0.019(2)
C7 0.028(2) 0.0323(18) 0.0393(19) 0.0009(16) -0.0023(17) 0.0032(15)
C8 0.031(2) 0.0376(19) 0.056(2) 0.0104(19) 0.0015(19) 0.0053(18)
C9 0.043(3) 0.038(2) 0.049(2) -0.0062(18) 0.006(2) 0.0107(18)
C10 0.026(2) 0.055(2) 0.043(2) -0.0088(19) -0.0034(18) 0.0034(19)
C11 0.041(2) 0.040(2) 0.060(2) -0.002(2) 0.006(2) -0.0021(19)
C12 0.056(3) 0.0327(19) 0.062(3) -0.011(2) -0.001(2) -0.001(2)
O1 0.078(3) 0.076(2) 0.071(2) -0.0269(18) 0.035(2) -0.003(2)
O2 0.0405(18) 0.0532(17) 0.110(3) 0.0386(19) -0.0103(18) 0.0008(15)
O3 0.0314(16) 0.0567(17) 0.084(2) -0.0293(17) 0.0024(17) 0.0030(15)
N1 0.0234(18) 0.0438(18) 0.067(2) 0.0123(17) -0.0042(18) 0.0013(16)

loop_
_atom_type_symbol
_atom_type_description
_atom_type_scat_dispersion_real
_atom_type_scat_dispersion_imag
_atom_type_scat_source
C C 0.0033 0.0016 'International Tables Vol C Tables 4.2.6.8 and 6.1.1.4'
H H 0.0000 0.0000 'International Tables Vol C Tables 4.2.6.8 and 6.1.1.4'
N N 0.0061 0.0033 'International Tables Vol C Tables 4.2.6.8 and 6.1.1.4'
O O 0.0106 0.0060 'International Tables Vol C Tables 4.2.6.8 and 6.1.1.4'

loop_
_geom_angle_atom_site_label_1
_geom_angle_atom_site_label_2
_geom_angle_atom_site_label_3
_geom_angle
_geom_angle_site_symmetry_1
_geom_angle_site_symmetry_3
_geom_angle_publ_flag
C6 C1 C2 119.8(4) . . ?
C6 C1 C7 131.9(4) . . ?
C2 C1 C7 108.3(3) . . ?
C1 C2 C3 122.6(4) . . ?
C1 C2 N1 109.8(3) . . ?
C3 C2 N1 127.5(4) . . ?
C4 C3 C2 116.3(5) . . ?
C4 C3 H3 121.9 . . ?
C2 C3 H3 121.9 . . ?
C5 C4 C3 121.8(4) . . ?
C5 C4 H4 119.1 . . ?
C3 C4 H4 119.1 . . ?
C4 C5 C6 121.0(4) . . ?
C4 C5 H5 119.5 . . ?
C6 C5 H5 119.5 . . ?
C5 C6 C1 118.5(5) . . ?
C5 C6 H6 120.8 . . ?
C1 C6 H6 120.8 . . ?
C1 C7 C8 101.8(3) . . ?
C1 C7 C9 114.3(3) . . ?
C8 C7 C9 107.1(3) . . ?
C1 C7 C10 118.2(3) . . ?
C8 C7 C10 111.9(3) . . ?
C9 C7 C10 103.3(3) . . ?
O2 C8 N1 125.6(4) . . ?
O2 C8 C7 125.5(4) . . ?
N1 C8 C7 108.9(3) . . ?
O1 C9 C12 128.4(4) . . ?
O1 C9 C7 123.9(4) . . ?
C12 C9 C7 107.7(3) . . ?
O3 C10 C11 106.2(3) . . ?
O3 C10 C7 114.4(3) . . ?
C11 C10 C7 104.2(3) . . ?
O3 C10 H10 110.6 . . ?
C11 C10 H10 110.6 . . ?
C7 C10 H10 110.6 . . ?
C12 C11 C10 113.2(4) . . ?
C12 C11 H11 123.4 . . ?
C10 C11 H11 123.4 . . ?
C11 C12 C9 111.4(4) . . ?
C11 C12 H12 124.3 . . ?
C9 C12 H12 124.3 . . ?
C10 O3 H3O 106(4) . . ?
C8 N1 C2 111.2(4) . . ?
C8 N1 H1N 124(3) . . ?
C2 N1 H1N 125(3) . . ?

loop_
_geom_bond_atom_site_label_1
_geom_bond_atom_site_label_2
_geom_bond_distance
_geom_bond_site_symmetry_2
_geom_bond_publ_flag
C1 C6 1.384(5) . ?
C1 C2 1.384(6) . ?
C1 C7 1.520(5) . ?
C2 C3 1.392(5) . ?
C2 N1 1.408(5) . ?
C3 C4 1.390(7) . ?
C3 H3 0.9300 . ?
C4 C5 1.378(7) . ?
C4 H4 0.9300 . ?
C5 C6 1.386(7) . ?
C5 H5 0.9300 . ?
C6 H6 0.9300 . ?
C7 C8 1.528(5) . ?
C7 C9 1.556(5) . ?
C7 C10 1.558(5) . ?
C8 O2 1.230(4) . ?
C8 N1 1.346(5) . ?
C9 O1 1.209(5) . ?
C9 C12 1.447(6) . ?
C10 O3 1.411(5) . ?
C10 C11 1.502(5) . ?
C10 H10 0.9800 . ?
C11 C12 1.320(6) . ?
C11 H11 0.9300 . ?
C12 H12 0.9300 . ?
O3 H3O 0.94(7) . ?
N1 H1N 0.88(4) . ?

loop_
_geom_hbond_atom_site_label_D
_geom_hbond_atom_site_label_H
_geom_hbond_atom_site_label_A
_geom_hbond_distance_DH
_geom_hbond_distance_HA
_geom_hbond_distance_DA
_geom_hbond_angle_DHA
_geom_hbond_site_symmetry_A
_geom_hbond_publ_flag
O3 H3O O2 0.94(7) 1.91(7) 2.638(4) 132(5) 3_645 yes
N1 H1N O3 0.88(4) 1.94(5) 2.815(5) 170(4) 1_455 yes

loop_
_geom_torsion_atom_site_label_1
_geom_torsion_atom_site_label_2
_geom_torsion_atom_site_label_3
_geom_torsion_atom_site_label_4
_geom_torsion
_geom_torsion_site_symmetry_1
_geom_torsion_site_symmetry_2
_geom_torsion_site_symmetry_3
_geom_torsion_site_symmetry_4
_geom_torsion_publ_flag
C6 C1 C2 C3 -2.1(5) . . . . ?
C7 C1 C2 C3 178.4(3) . . . . ?
C6 C1 C2 N1 178.9(3) . . . . ?
C7 C1 C2 N1 -0.7(4) . . . . ?
C1 C2 C3 C4 1.3(6) . . . . ?
N1 C2 C3 C4 -179.9(4) . . . . ?
C2 C3 C4 C5 0.1(6) . . . . ?
C3 C4 C5 C6 -0.7(7) . . . . ?
C4 C5 C6 C1 -0.1(7) . . . . ?
C2 C1 C6 C5 1.5(6) . . . . ?
C7 C1 C6 C5 -179.1(4) . . . . ?
C6 C1 C7 C8 -179.5(4) . . . . ?
C2 C1 C7 C8 0.0(4) . . . . ?
C6 C1 C7 C9 -64.5(5) . . . . ?
C2 C1 C7 C9 115.0(4) . . . . ?
C6 C1 C7 C10 57.5(5) . . . . ?
C2 C1 C7 C10 -123.0(3) . . . . ?
C1 C7 C8 O2 -179.4(4) . . . . ?
C9 C7 C8 O2 60.4(5) . . . . ?
C10 C7 C8 O2 -52.2(5) . . . . ?
C1 C7 C8 N1 0.7(4) . . . . ?
C9 C7 C8 N1 -119.5(4) . . . . ?
C10 C7 C8 N1 127.9(3) . . . . ?
C1 C7 C9 O1 -48.8(6) . . . . ?
C8 C7 C9 O1 63.1(5) . . . . ?
C10 C7 C9 O1 -178.6(4) . . . . ?
C1 C7 C9 C12 132.6(3) . . . . ?
C8 C7 C9 C12 -115.5(3) . . . . ?
C10 C7 C9 C12 2.8(4) . . . . ?
C1 C7 C10 O3 -15.2(5) . . . . ?
C8 C7 C10 O3 -132.9(3) . . . . ?
C9 C7 C10 O3 112.2(3) . . . . ?
C1 C7 C10 C11 -130.7(3) . . . . ?
C8 C7 C10 C11 111.5(3) . . . . ?
C9 C7 C10 C11 -3.4(4) . . . . ?
O3 C10 C11 C12 -118.2(4) . . . . ?
C7 C10 C11 C12 3.1(5) . . . . ?
C10 C11 C12 C9 -1.3(5) . . . . ?
O1 C9 C12 C11 -179.6(5) . . . . ?
C7 C9 C12 C11 -1.1(5) . . . . ?
O2 C8 N1 C2 178.9(4) . . . . ?
C7 C8 N1 C2 -1.2(4) . . . . ?
C1 C2 N1 C8 1.2(4) . . . . ?
C3 C2 N1 C8 -177.8(4) . . . . ?
